data_1532946
loop_
_publ_author_name
'Morozov, V.A.'
'Lazoryak, B.I.'
'Amelinckx, S.'
'Lebedev, O.I.'
'van Tendeloo, G.'

_publ_section_title
;
 Structures of three polymorphs of the complex oxide K5 Yb (Mo O4)4
;
_journal_name_full 'Journal of Solid State Chemistry'
_journal_page_first 76
_journal_page_last 87
_journal_volume 176
_journal_year 2003
_chemical_formula_sum 'K5 Mo4 O16 Yb'
_chemical_name_systematic 'K5 Yb (Mo O4)4'
_space_group_IT_number 15
_symmetry_space_group_name_Hall '-C 2yc'
_symmetry_space_group_name_H-M 'C 1 2/c 1'
_cell_angle_alpha 90
_cell_angle_beta 114.559
_cell_angle_gamma 90
_cell_formula_units_Z 4
_cell_length_a 14.8236
_cell_length_b 12.1293
_cell_length_c 10.5151
_cell_volume 1719.577
_citation_journal_id_ASTM JSSCBI
_cod_data_source_file Morozov_JSSCBI_2003_259.cif
_cod_data_source_block K5Mo4O16Yb1
_cod_original_formula_sum 'K5 Mo4 O16 Yb1'
_cod_database_code 1532946

loop_
_symmetry_equiv_pos_as_xyz
x,y,z
-x,y,-z+1/2
-x,-y,-z
x,-y,z-1/2
x+1/2,y+1/2,z
-x+1/2,y+1/2,-z+1/2
-x+1/2,-y+1/2,-z
x+1/2,-y+1/2,z-1/2

loop_
_atom_site_label
_atom_site_type_symbol
_atom_site_fract_x
_atom_site_fract_y
_atom_site_fract_z
_atom_site_occupancy
_atom_site_U_iso_or_equiv
O3 O-2 0.1495 0.3797 0.0305 1 0.0
O8 O-2 0.1662 0.7649 0.2342 1 0.0
O6 O-2 0.1056 0.8914 0.9894 1 0.0
O1 O-2 0.9863 0.4027 0.0753 1 0.0
K3 K+1 0.2841 0.8944 0.9401 1 0.0
K1 K+1 0.5 0.1132 0.25 1 0.0
O7 O-2 0.0959 0.9839 0.2324 1 0.0
O4 O-2 0.1126 0.2328 0.2327 1 0.0
O2 O-2 0.1654 0.469 0.2752 1 0.0
K2 K+1 0.2941 0.3714 0.932 1 0.0
Mo1 Mo+6 0.1035 0.368 0.155 1 0.0
O5 O-2 0.9741 0.8216 0.0992 1 0.0
Mo2 Mo+6 0.0913 0.8667 0.139 1 0.0
Yb1 Yb+3 0 0.119 0.25 1 0.0
